data_2202022
loop_
_publ_author_name
'Sun, Shih-Sheng'
'Tran, Dat T.'
'Zavalij, Peter Y.'
'Oliver, Scott R. J.'
'Lees, Alistair J.'

_publ_section_title
;A dinuclear rhenium complex,
 {[(C~18~H~24~N~2~)Re(CO)~3~]~2~(\m-C~12~H~12~N~2~)}(PF~6~)~2~&#x00B7;2CH~2~Cl~2~
;
_journal_issue 3
_journal_name_full 'Acta Crystallographica Section E'
_journal_page_first m134
_journal_page_last m136
_journal_paper_doi 10.1107/S1600536803004094
_journal_volume 59
_journal_year 2003
_chemical_formula_iupac '[Re (C12 H12 N2) (C18 H24 N2)2 (C O)6] (P F6)2, 2C H2 Cl2'
_chemical_formula_moiety 'C54 H60 N6 O6 Re2, 2(F6 P), 2(C H2 Cl2)'
_chemical_formula_sum 'C56 H64 Cl4 F12 N6 O6 P2 Re2'
_chemical_formula_weight 1721.28
_chemical_name_systematic
;
\m-ethylene-1,2-di-4-pyridyl-\k^2^N:N'-bis[fac-tricarbonyl(4,4'-tert-butyl-
2,2'-bipyridine)rhenium(I)] hexafluorophosphate dichloromethane solvate
;
_space_group_IT_number 14
_symmetry_cell_setting monoclinic
_symmetry_space_group_name_Hall '-P 2yn'
_symmetry_space_group_name_H-M 'P 1 21/n 1'
_atom_sites_solution_hydrogens geom
_atom_sites_solution_primary direct
_atom_sites_solution_secondary difmap
_cell_angle_alpha 90.00
_cell_angle_beta 95.695(2)
_cell_angle_gamma 90.00
_cell_formula_units_Z 2
_cell_length_a 12.0280(7)
_cell_length_b 10.2060(6)
_cell_length_c 26.1366(14)
_cell_measurement_reflns_used 6778
_cell_measurement_temperature 110
_cell_measurement_theta_max 62.8
_cell_measurement_theta_min 5.1
_cell_volume 3192.6(3)
_computing_cell_refinement 'SAINT (Bruker, 1999)'
_computing_data_collection 'SMART (Bruker, 1999)'
_computing_data_reduction SAINT
_computing_molecular_graphics 'ORTEP-3 (Farrugia, 1997) and ATOMS (Dowty, 1999)'
_computing_publication_material SHELXL97
_computing_structure_refinement 'SHELXL97 (Sheldrick, 1997)'
_computing_structure_solution 'SHELXS97 (Sheldrick, 1990)'
_diffrn_ambient_temperature 110(2)
_diffrn_measured_fraction_theta_full 0.999
_diffrn_measured_fraction_theta_max 0.999
_diffrn_measurement_device_type 'Bruker SMART Apex CCD'
_diffrn_measurement_method \w
_diffrn_radiation_monochromator graphite
_diffrn_radiation_source 'fine-focus sealed tube'
_diffrn_radiation_type MoK\a
_diffrn_radiation_wavelength 0.71073
_diffrn_reflns_av_R_equivalents 0.0330
_diffrn_reflns_av_sigmaI/netI 0.0261
_diffrn_reflns_limit_h_max 15
_diffrn_reflns_limit_h_min -16
_diffrn_reflns_limit_k_max 13
_diffrn_reflns_limit_k_min -13
_diffrn_reflns_limit_l_max 34
_diffrn_reflns_limit_l_min -34
_diffrn_reflns_number 32788
_diffrn_reflns_theta_full 28.28
_diffrn_reflns_theta_max 28.28
_diffrn_reflns_theta_min 1.80
_diffrn_standards_decay_% 0.21
_exptl_absorpt_coefficient_mu 4.094
_exptl_absorpt_correction_T_max 0.4786
_exptl_absorpt_correction_T_min 0.3415
_exptl_absorpt_correction_type multi-scan
_exptl_absorpt_process_details '(SADABS; Sheldrick, 1996)'
_exptl_crystal_colour 'light yellow'
_exptl_crystal_density_diffrn 1.791
_exptl_crystal_density_method 'not measured'
_exptl_crystal_description prism
_exptl_crystal_F_000 1692
_exptl_crystal_size_max 0.35
_exptl_crystal_size_mid 0.24
_exptl_crystal_size_min 0.18
_refine_diff_density_max 2.621
_refine_diff_density_min -1.609
_refine_ls_extinction_method none
_refine_ls_goodness_of_fit_ref 1.052
_refine_ls_hydrogen_treatment constr
_refine_ls_matrix_type full
_refine_ls_number_parameters 403
_refine_ls_number_reflns 7907
_refine_ls_number_restraints 0
_refine_ls_restrained_S_all 1.052
_refine_ls_R_factor_all 0.0398
_refine_ls_R_factor_gt 0.0349
_refine_ls_shift/su_max 0.003
_refine_ls_shift/su_mean 0.000
_refine_ls_structure_factor_coef Fsqd
_refine_ls_weighting_details 'calc w = 1/[\s^2^(Fo^2^)+(0.0534P)^2^+12.0416P] where P = (Fo^2^+2Fc^2^)/3'
_refine_ls_weighting_scheme calc
_refine_ls_wR_factor_gt 0.0964
_refine_ls_wR_factor_ref 0.0993
_reflns_number_gt 7044
_reflns_number_total 7907
_reflns_threshold_expression I>2\s(I)
_cod_data_source_file lh6039.cif
_cod_data_source_block I
_cod_original_sg_symbol_H-M 'P 21/n'
_cod_database_code 2202022
_cod_database_fobs_code 2202022

loop_
_symmetry_equiv_pos_as_xyz
'x, y, z'
'-x+1/2, y+1/2, -z+1/2'
'-x, -y, -z'
'x-1/2, -y-1/2, z-1/2'

loop_
_atom_site_label
_atom_site_fract_x
_atom_site_fract_y
_atom_site_fract_z
_atom_site_U_iso_or_equiv
_atom_site_adp_type
_atom_site_calc_flag
_atom_site_refinement_flags
_atom_site_occupancy
_atom_site_disorder_assembly
_atom_site_disorder_group
_atom_site_type_symbol
Re1 0.214510(10) 0.29153(2) 0.793940(10) 0.01789(6) Uani d . 1 . . Re
C1 0.2654(3) 0.3586(4) 0.73119(16) 0.0214(8) Uani d . 1 . . C
O1 0.2957(3) 0.3944(3) 0.69372(13) 0.0291(7) Uani d . 1 . . O
C2 0.1185(4) 0.1724(4) 0.75334(17) 0.0219(8) Uani d . 1 . . C
O2 0.0571(3) 0.1042(3) 0.72950(13) 0.0312(7) Uani d . 1 . . O
C3 0.3330(4) 0.1620(4) 0.79719(17) 0.0228(8) Uani d . 1 . . C
O3 0.4015(3) 0.0841(3) 0.80028(14) 0.0313(7) Uani d . 1 . . O
C4 0.2329(4) 0.1850(5) 0.90675(19) 0.0282(9) Uani d . 1 . . C
H4 0.3078 0.2053 0.9051 0.034 Uiso calc R 1 . . H
N1 0.1583(3) 0.2145(3) 0.86650(15) 0.0219(7) Uani d . 1 . . N
C5 0.2012(4) 0.1255(5) 0.95036(19) 0.0309(10) Uani d . 1 . . C
H5 0.2545 0.1083 0.9778 0.037 Uiso calc R 1 . . H
C6 0.0524(4) 0.1851(5) 0.87012(18) 0.0284(9) Uani d . 1 . . C
H6 0.0002 0.2064 0.8427 0.034 Uiso calc R 1 . . H
C7 0.0152(4) 0.1244(5) 0.91234(19) 0.0320(10) Uani d . 1 . . C
H7 -0.0603 0.1059 0.9132 0.038 Uiso calc R 1 . . H
C8 0.0918(4) 0.0912(5) 0.95366(18) 0.0288(9) Uani d . 1 . . C
C9 0.0598(4) 0.0206(6) 1.00082(18) 0.0339(11) Uani d . 1 . . C
H9A 0.1063 -0.0568 1.0061 0.041 Uiso calc R 1 . . H
H9B 0.0767 0.0773 1.0304 0.041 Uiso calc R 1 . . H
N2 0.0898(3) 0.4417(3) 0.80076(13) 0.0189(7) Uani d . 1 . . N
N3 0.2979(3) 0.4403(3) 0.84296(13) 0.0190(7) Uani d . 1 . . N
C10 -0.0156(4) 0.4373(4) 0.77867(17) 0.0237(8) Uani d . 1 . . C
H10 -0.0375 0.3644 0.7588 0.028 Uiso calc R 1 . . H
C11 -0.0933(4) 0.5345(4) 0.78362(17) 0.0245(8) Uani d . 1 . . C
H11 -0.1657 0.5257 0.7679 0.029 Uiso calc R 1 . . H
C12 -0.0628(3) 0.6455(4) 0.81231(16) 0.0224(8) Uani d . 1 . . C
C13 0.0470(3) 0.6507(4) 0.83518(16) 0.0214(8) Uani d . 1 . . C
H13 0.0710 0.7237 0.8545 0.026 Uiso calc R 1 . . H
C14 0.1208(3) 0.5489(4) 0.82947(15) 0.0184(7) Uani d . 1 . . C
C15 0.2383(3) 0.5483(4) 0.85309(15) 0.0184(7) Uani d . 1 . . C
C16 0.2853(3) 0.6500(4) 0.88320(16) 0.0211(8) Uani d . 1 . . C
H16 0.2422 0.7231 0.8892 0.025 Uiso calc R 1 . . H
C17 0.3960(3) 0.6444(4) 0.90456(15) 0.0208(8) Uani d . 1 . . C
C18 0.4557(3) 0.5313(4) 0.89428(16) 0.0226(8) Uani d . 1 . . C
H18 0.5295 0.5218 0.9082 0.027 Uiso calc R 1 . . H
C19 0.4051(3) 0.4337(4) 0.86351(16) 0.0217(8) Uani d . 1 . . C
H19 0.4469 0.3602 0.8567 0.026 Uiso calc R 1 . . H
C20 -0.1429(4) 0.7596(5) 0.82037(19) 0.0273(9) Uani d . 1 . . C
C21 -0.2608(4) 0.7318(6) 0.7947(2) 0.0337(11) Uani d . 1 . . C
H21A -0.2882 0.6518 0.8082 0.051 Uiso calc R 1 . . H
H21B -0.2585 0.7233 0.7583 0.051 Uiso calc R 1 . . H
H21C -0.3096 0.8027 0.8017 0.051 Uiso calc R 1 . . H
C22 -0.0983(4) 0.8851(5) 0.7969(2) 0.0381(12) Uani d . 1 . . C
H22A -0.1477 0.9567 0.8020 0.057 Uiso calc R 1 . . H
H22B -0.0942 0.8723 0.7607 0.057 Uiso calc R 1 . . H
H22C -0.0252 0.9045 0.8133 0.057 Uiso calc R 1 . . H
C23 -0.1480(5) 0.7800(6) 0.8781(2) 0.0375(12) Uani d . 1 . . C
H23A -0.1748 0.7014 0.8930 0.056 Uiso calc R 1 . . H
H23B -0.1977 0.8511 0.8835 0.056 Uiso calc R 1 . . H
H23C -0.0747 0.8001 0.8941 0.056 Uiso calc R 1 . . H
C24 0.4519(4) 0.7553(5) 0.93672(18) 0.0262(9) Uani d . 1 . . C
C25 0.4925(6) 0.7007(6) 0.9904(2) 0.0444(14) Uani d . 1 . . C
H25A 0.5283 0.7693 1.0111 0.067 Uiso calc R 1 . . H
H25B 0.5447 0.6309 0.9869 0.067 Uiso calc R 1 . . H
H25C 0.4298 0.6681 1.0065 0.067 Uiso calc R 1 . . H
C26 0.5525(6) 0.8042(6) 0.9104(3) 0.0463(15) Uani d . 1 . . C
H26A 0.5277 0.8342 0.8763 0.069 Uiso calc R 1 . . H
H26B 0.6049 0.7339 0.9083 0.069 Uiso calc R 1 . . H
H26C 0.5879 0.8750 0.9299 0.069 Uiso calc R 1 . . H
C27 0.3723(5) 0.8697(6) 0.9431(3) 0.0490(15) Uani d . 1 . . C
H27A 0.4107 0.9366 0.9638 0.073 Uiso calc R 1 . . H
H27B 0.3093 0.8394 0.9597 0.073 Uiso calc R 1 . . H
H27C 0.3470 0.9050 0.9099 0.073 Uiso calc R 1 . . H
P1 0.67141(12) 0.19133(14) 0.87212(6) 0.0349(3) Uani d . 1 . . P
F1 0.6693(3) 0.3340(4) 0.89769(16) 0.0600(10) Uani d . 1 . . F
F2 0.7363(3) 0.1347(4) 0.92414(14) 0.0565(10) Uani d . 1 . . F
F3 0.7890(3) 0.2230(4) 0.85094(16) 0.0566(10) Uani d . 1 . . F
F4 0.6720(3) 0.0496(4) 0.84669(15) 0.0549(9) Uani d . 1 . . F
F5 0.6071(3) 0.2484(4) 0.82040(13) 0.0441(8) Uani d . 1 . . F
F6 0.5547(3) 0.1604(4) 0.89377(13) 0.0437(8) Uani d . 1 . . F
C28 0.8517(8) 0.4152(9) 0.9797(4) 0.080(3) Uani d . 1 . . C
H28A 0.7971 0.3521 0.9651 0.096 Uiso calc R 1 . . H
H28B 0.8971 0.4417 0.9528 0.096 Uiso calc R 1 . . H
Cl1 0.93614(16) 0.3422(2) 1.02952(8) 0.0671(5) Uani d . 1 . . Cl
Cl2 0.7824(2) 0.5526(2) 1.00162(13) 0.0985(9) Uani d . 1 . . Cl

loop_
_atom_site_aniso_label
_atom_site_aniso_U_11
_atom_site_aniso_U_22
_atom_site_aniso_U_33
_atom_site_aniso_U_12
_atom_site_aniso_U_13
_atom_site_aniso_U_23
Re1 0.01677(9) 0.01731(9) 0.01945(9) 0.00098(5) 0.00106(6) -0.00150(6)
C1 0.0214(19) 0.020(2) 0.023(2) -0.0006(15) 0.0038(15) -0.0018(15)
O1 0.0339(18) 0.0274(17) 0.0265(16) -0.0011(13) 0.0068(13) -0.0010(13)
C2 0.023(2) 0.0205(19) 0.022(2) 0.0017(16) 0.0021(16) -0.0004(16)
O2 0.0277(17) 0.0320(18) 0.0331(18) -0.0034(14) -0.0004(14) -0.0078(14)
C3 0.0198(19) 0.024(2) 0.025(2) -0.0015(16) 0.0013(16) -0.0038(16)
O3 0.0254(16) 0.0280(17) 0.0393(19) 0.0074(13) -0.0028(14) -0.0086(14)
C4 0.026(2) 0.030(2) 0.027(2) -0.0005(18) -0.0020(18) 0.0052(18)
N1 0.0207(17) 0.0217(17) 0.0226(17) 0.0025(13) -0.0010(14) -0.0003(13)
C5 0.029(2) 0.035(2) 0.028(2) -0.001(2) -0.0043(18) 0.0072(19)
C6 0.026(2) 0.035(2) 0.023(2) -0.0019(18) 0.0003(17) 0.0043(18)
C7 0.023(2) 0.043(3) 0.030(2) -0.003(2) 0.0031(18) 0.010(2)
C8 0.029(2) 0.033(2) 0.024(2) -0.0024(18) 0.0026(18) 0.0039(18)
C9 0.032(3) 0.046(3) 0.023(2) -0.002(2) 0.0020(19) 0.010(2)
N2 0.0178(16) 0.0218(17) 0.0169(15) 0.0003(13) 0.0000(12) -0.0001(13)
N3 0.0164(15) 0.0196(17) 0.0212(16) 0.0003(13) 0.0022(13) -0.0011(13)
C10 0.022(2) 0.023(2) 0.025(2) -0.0007(16) -0.0030(16) -0.0029(16)
C11 0.0183(19) 0.027(2) 0.027(2) 0.0003(16) -0.0020(16) -0.0002(17)
C12 0.0181(19) 0.025(2) 0.023(2) 0.0063(16) 0.0006(15) 0.0001(16)
C13 0.0175(19) 0.022(2) 0.025(2) 0.0015(15) 0.0013(15) -0.0022(16)
C14 0.0168(18) 0.0212(19) 0.0175(18) 0.0004(15) 0.0028(14) 0.0014(15)
C15 0.0148(17) 0.0208(19) 0.0196(18) 0.0007(14) 0.0026(14) 0.0005(15)
C16 0.0198(19) 0.021(2) 0.0228(19) 0.0010(15) 0.0012(15) -0.0018(15)
C17 0.0208(19) 0.024(2) 0.0178(18) -0.0018(16) 0.0005(15) -0.0007(15)
C18 0.0160(18) 0.028(2) 0.024(2) 0.0022(16) -0.0001(15) -0.0002(17)
C19 0.0183(19) 0.022(2) 0.025(2) 0.0052(15) 0.0001(15) 0.0011(16)
C20 0.019(2) 0.031(2) 0.031(2) 0.0097(18) -0.0015(17) -0.0029(19)
C21 0.020(2) 0.043(3) 0.037(3) 0.009(2) -0.0027(19) -0.005(2)
C22 0.034(3) 0.029(3) 0.052(3) 0.008(2) 0.001(2) -0.001(2)
C23 0.031(3) 0.051(3) 0.031(3) 0.017(2) 0.001(2) -0.007(2)
C24 0.022(2) 0.027(2) 0.029(2) -0.0033(17) -0.0004(17) -0.0071(18)
C25 0.050(3) 0.046(3) 0.034(3) -0.001(3) -0.010(3) -0.007(2)
C26 0.046(3) 0.042(3) 0.053(4) -0.018(3) 0.010(3) -0.005(3)
C27 0.040(3) 0.039(3) 0.064(4) 0.002(2) -0.011(3) -0.024(3)
P1 0.0293(6) 0.0424(8) 0.0330(7) 0.0142(5) 0.0026(5) 0.0008(5)
F1 0.060(2) 0.052(2) 0.065(3) 0.0078(19) -0.0077(19) -0.0170(19)
F2 0.0414(19) 0.084(3) 0.0429(19) 0.0211(19) -0.0013(15) 0.0160(19)
F3 0.0306(17) 0.077(3) 0.062(2) 0.0101(17) 0.0073(16) 0.018(2)
F4 0.063(2) 0.047(2) 0.056(2) 0.0194(18) 0.0135(18) -0.0058(17)
F5 0.0368(17) 0.0559(19) 0.0386(17) 0.0125(16) -0.0008(14) 0.0077(16)
F6 0.0353(17) 0.057(2) 0.0395(17) 0.0129(15) 0.0069(13) 0.0026(15)
C28 0.083(6) 0.064(5) 0.084(6) 0.005(4) -0.035(5) 0.002(4)
Cl1 0.0579(10) 0.0827(13) 0.0602(11) 0.0101(9) 0.0035(8) 0.0113(10)
Cl2 0.0854(16) 0.0706(14) 0.145(2) 0.0225(12) 0.0412(16) 0.0296(15)

loop_
_atom_type_symbol
_atom_type_description
_atom_type_scat_dispersion_real
_atom_type_scat_dispersion_imag
_atom_type_scat_source
C C 0.0033 0.0016 'International Tables Vol C Tables 4.2.6.8 and 6.1.1.4'
H H 0.0000 0.0000 'International Tables Vol C Tables 4.2.6.8 and 6.1.1.4'
N N 0.0061 0.0033 'International Tables Vol C Tables 4.2.6.8 and 6.1.1.4'
O O 0.0106 0.0060 'International Tables Vol C Tables 4.2.6.8 and 6.1.1.4'
F F 0.0171 0.0103 'International Tables Vol C Tables 4.2.6.8 and 6.1.1.4'
P P 0.1023 0.0942 'International Tables Vol C Tables 4.2.6.8 and 6.1.1.4'
Cl Cl 0.1484 0.1585 'International Tables Vol C Tables 4.2.6.8 and 6.1.1.4'
Re Re -1.0185 7.2310 'International Tables Vol C Tables 4.2.6.8 and 6.1.1.4'

loop_
_geom_angle_atom_site_label_1
_geom_angle_atom_site_label_2
_geom_angle_atom_site_label_3
_geom_angle_site_symmetry_1
_geom_angle
_geom_angle_publ_flag
C2 Re1 C1 . 88.79(18) ?
C2 Re1 C3 . 89.52(18) ?
C1 Re1 C3 . 89.16(18) ?
C2 Re1 N2 . 96.31(16) ?
C1 Re1 N2 . 95.71(15) ?
C3 Re1 N2 . 172.47(15) yes
C2 Re1 N3 . 170.71(16) yes
C1 Re1 N3 . 94.97(16) ?
C3 Re1 N3 . 99.01(16) ?
N2 Re1 N3 . 74.89(13) ?
C2 Re1 N1 . 91.74(16) ?
C1 Re1 N1 . 179.27(16) yes
C3 Re1 N1 . 90.35(16) ?
N2 Re1 N1 . 84.72(13) ?
N3 Re1 N1 . 84.58(13) ?
O1 C1 Re1 . 177.9(4) ?
O2 C2 Re1 . 177.1(4) ?
O3 C3 Re1 . 178.0(4) ?
N1 C4 C5 . 121.8(4) ?
N1 C4 H4 . 119.1 ?
C5 C4 H4 . 119.1 ?
C6 N1 C4 . 117.7(4) ?
C6 N1 Re1 . 121.3(3) ?
C4 N1 Re1 . 120.7(3) ?
C8 C5 C4 . 120.6(4) ?
C8 C5 H5 . 119.7 ?
C4 C5 H5 . 119.7 ?
N1 C6 C7 . 123.4(4) ?
N1 C6 H6 . 118.3 ?
C7 C6 H6 . 118.3 ?
C6 C7 C8 . 119.3(4) ?
C6 C7 H7 . 120.3 ?
C8 C7 H7 . 120.3 ?
C5 C8 C7 . 117.0(4) ?
C5 C8 C9 . 119.7(4) ?
C7 C8 C9 . 123.2(4) ?
C9 C9 C8 3_557 115.7(5) ?
C9 C9 H9A 3_557 108.4 ?
C8 C9 H9A . 108.4 ?
C9 C9 H9B 3_557 108.4 ?
C8 C9 H9B . 108.4 ?
H9A C9 H9B . 107.4 ?
C10 N2 C14 . 117.5(4) ?
C10 N2 Re1 . 125.1(3) ?
C14 N2 Re1 . 117.5(3) ?
C19 N3 C15 . 117.8(4) ?
C19 N3 Re1 . 124.7(3) ?
C15 N3 Re1 . 117.5(3) ?
N2 C10 C11 . 123.8(4) ?
N2 C10 H10 . 118.1 ?
C11 C10 H10 . 118.1 ?
C10 C11 C12 . 119.5(4) ?
C10 C11 H11 . 120.2 ?
C12 C11 H11 . 120.2 ?
C11 C12 C13 . 116.8(4) ?
C11 C12 C20 . 123.8(4) ?
C13 C12 C20 . 119.4(4) ?
C14 C13 C12 . 121.0(4) ?
C14 C13 H13 . 119.5 ?
C12 C13 H13 . 119.5 ?
N2 C14 C13 . 121.3(4) ?
N2 C14 C15 . 115.1(3) ?
C13 C14 C15 . 123.5(4) ?
N3 C15 C16 . 121.7(4) ?
N3 C15 C14 . 115.0(4) ?
C16 C15 C14 . 123.3(4) ?
C15 C16 C17 . 121.0(4) ?
C15 C16 H16 . 119.5 ?
C17 C16 H16 . 119.5 ?
C16 C17 C18 . 116.4(4) ?
C16 C17 C24 . 122.8(4) ?
C18 C17 C24 . 120.7(4) ?
C19 C18 C17 . 120.1(4) ?
C19 C18 H18 . 120.0 ?
C17 C18 H18 . 120.0 ?
N3 C19 C18 . 123.0(4) ?
N3 C19 H19 . 118.5 ?
C18 C19 H19 . 118.5 ?
C23 C20 C21 . 109.3(4) ?
C23 C20 C22 . 109.3(4) ?
C21 C20 C22 . 108.9(4) ?
C23 C20 C12 . 108.9(4) ?
C21 C20 C12 . 111.3(4) ?
C22 C20 C12 . 109.1(4) ?
C20 C21 H21A . 109.5 ?
C20 C21 H21B . 109.5 ?
H21A C21 H21B . 109.5 ?
C20 C21 H21C . 109.5 ?
H21A C21 H21C . 109.5 ?
H21B C21 H21C . 109.5 ?
C20 C22 H22A . 109.5 ?
C20 C22 H22B . 109.5 ?
H22A C22 H22B . 109.5 ?
C20 C22 H22C . 109.5 ?
H22A C22 H22C . 109.5 ?
H22B C22 H22C . 109.5 ?
C20 C23 H23A . 109.5 ?
C20 C23 H23B . 109.5 ?
H23A C23 H23B . 109.5 ?
C20 C23 H23C . 109.5 ?
H23A C23 H23C . 109.5 ?
H23B C23 H23C . 109.5 ?
C17 C24 C27 . 112.4(4) ?
C17 C24 C26 . 108.5(4) ?
C27 C24 C26 . 109.3(5) ?
C17 C24 C25 . 108.4(4) ?
C27 C24 C25 . 108.8(5) ?
C26 C24 C25 . 109.4(5) ?
C24 C25 H25A . 109.5 ?
C24 C25 H25B . 109.5 ?
H25A C25 H25B . 109.5 ?
C24 C25 H25C . 109.5 ?
H25A C25 H25C . 109.5 ?
H25B C25 H25C . 109.5 ?
C24 C26 H26A . 109.5 ?
C24 C26 H26B . 109.5 ?
H26A C26 H26B . 109.5 ?
C24 C26 H26C . 109.5 ?
H26A C26 H26C . 109.5 ?
H26B C26 H26C . 109.5 ?
C24 C27 H27A . 109.5 ?
C24 C27 H27B . 109.5 ?
H27A C27 H27B . 109.5 ?
C24 C27 H27C . 109.5 ?
H27A C27 H27C . 109.5 ?
H27B C27 H27C . 109.5 ?
F4 P1 F6 . 90.5(2) ?
F4 P1 F5 . 90.0(2) ?
F6 P1 F5 . 90.18(19) ?
F4 P1 F3 . 89.9(2) ?
F6 P1 F3 . 179.4(2) ?
F5 P1 F3 . 90.2(2) ?
F4 P1 F1 . 179.3(2) ?
F6 P1 F1 . 88.9(2) ?
F5 P1 F1 . 89.7(2) ?
F3 P1 F1 . 90.7(2) ?
F4 P1 F2 . 90.3(2) ?
F6 P1 F2 . 89.97(19) ?
F5 P1 F2 . 179.7(3) ?
F3 P1 F2 . 89.6(2) ?
F1 P1 F2 . 90.0(2) ?
Cl1 C28 Cl2 . 111.0(5) ?
Cl1 C28 H28A . 109.4 ?
Cl2 C28 H28A . 109.4 ?
Cl1 C28 H28B . 109.4 ?
Cl2 C28 H28B . 109.4 ?
H28A C28 H28B . 108.0 ?

loop_
_geom_bond_atom_site_label_1
_geom_bond_atom_site_label_2
_geom_bond_site_symmetry_2
_geom_bond_distance
_geom_bond_publ_flag
Re1 C2 . 1.922(4) yes
Re1 C1 . 1.932(4) yes
Re1 C3 . 1.939(4) yes
Re1 N2 . 2.164(3) yes
Re1 N3 . 2.167(3) yes
Re1 N1 . 2.220(4) yes
C1 O1 . 1.138(5) ?
C2 O2 . 1.152(5) ?
C3 O3 . 1.143(5) ?
C4 N1 . 1.347(6) ?
C4 C5 . 1.378(7) ?
C4 H4 . 0.9300 ?
N1 C6 . 1.321(6) ?
C5 C8 . 1.373(7) ?
C5 H5 . 0.9300 ?
C6 C7 . 1.378(6) ?
C6 H6 . 0.9300 ?
C7 C8 . 1.390(7) ?
C7 H7 . 0.9300 ?
C8 C9 . 1.510(6) ?
C9 C9 3_557 1.495(10) y
C9 H9A . 0.9700 ?
C9 H9B . 0.9700 ?
N2 C10 . 1.340(5) ?
N2 C14 . 1.358(5) ?
N3 C19 . 1.348(5) ?
N3 C15 . 1.355(5) ?
C10 C11 . 1.378(6) ?
C10 H10 . 0.9300 ?
C11 C12 . 1.388(6) ?
C11 H11 . 0.9300 ?
C12 C13 . 1.396(6) ?
C12 C20 . 1.540(6) ?
C13 C14 . 1.384(6) ?
C13 H13 . 0.9300 ?
C14 C15 . 1.484(5) ?
C15 C16 . 1.389(6) ?
C16 C17 . 1.393(6) ?
C16 H16 . 0.9300 ?
C17 C18 . 1.399(6) ?
C17 C24 . 1.525(6) ?
C18 C19 . 1.383(6) ?
C18 H18 . 0.9300 ?
C19 H19 . 0.9300 ?
C20 C23 . 1.531(7) ?
C20 C21 . 1.534(7) ?
C20 C22 . 1.539(8) ?
C21 H21A . 0.9600 ?
C21 H21B . 0.9600 ?
C21 H21C . 0.9600 ?
C22 H22A . 0.9600 ?
C22 H22B . 0.9600 ?
C22 H22C . 0.9600 ?
C23 H23A . 0.9600 ?
C23 H23B . 0.9600 ?
C23 H23C . 0.9600 ?
C24 C27 . 1.529(7) ?
C24 C26 . 1.534(7) ?
C24 C25 . 1.542(7) ?
C25 H25A . 0.9600 ?
C25 H25B . 0.9600 ?
C25 H25C . 0.9600 ?
C26 H26A . 0.9600 ?
C26 H26B . 0.9600 ?
C26 H26C . 0.9600 ?
C27 H27A . 0.9600 ?
C27 H27B . 0.9600 ?
C27 H27C . 0.9600 ?
P1 F4 . 1.592(4) ?
P1 F6 . 1.597(4) ?
P1 F5 . 1.599(3) ?
P1 F3 . 1.602(4) ?
P1 F1 . 1.603(4) ?
P1 F2 . 1.607(4) ?
C28 Cl1 . 1.738(8) ?
C28 Cl2 . 1.757(10) ?
C28 H28A . 0.9700 ?
C28 H28B . 0.9700 ?

loop_
_geom_torsion_atom_site_label_1
_geom_torsion_atom_site_label_2
_geom_torsion_atom_site_label_3
_geom_torsion_atom_site_label_4
_geom_torsion_site_symmetry_3
_geom_torsion_site_symmetry_4
_geom_torsion
_geom_torsion_publ_flag
C5 C4 N1 C6 . . 0.4(7) ?
C5 C4 N1 Re1 . . -173.7(4) ?
C2 Re1 N1 C6 . . -40.4(4) ?
C3 Re1 N1 C6 . . -129.9(4) ?
N2 Re1 N1 C6 . . 55.8(4) ?
N3 Re1 N1 C6 . . 131.1(4) ?
C2 Re1 N1 C4 . . 133.5(4) ?
C3 Re1 N1 C4 . . 43.9(4) ?
N2 Re1 N1 C4 . . -130.4(4) ?
N3 Re1 N1 C4 . . -55.1(3) ?
N1 C4 C5 C8 . . 1.6(8) ?
C4 N1 C6 C7 . . -1.0(7) ?
Re1 N1 C6 C7 . . 173.0(4) ?
N1 C6 C7 C8 . . -0.2(8) ?
C4 C5 C8 C7 . . -2.7(8) ?
C4 C5 C8 C9 . . 177.2(5) ?
C6 C7 C8 C5 . . 2.0(8) ?
C6 C7 C8 C9 . . -177.9(5) ?
C5 C8 C9 C9 . 3_557 -175.9(6) ?
C7 C8 C9 C9 . 3_557 4.0(9) ?
C2 Re1 N2 C10 . . -2.6(4) ?
C1 Re1 N2 C10 . . 86.8(4) ?
N3 Re1 N2 C10 . . -179.6(4) ?
N1 Re1 N2 C10 . . -93.8(4) ?
C2 Re1 N2 C14 . . 177.7(3) ?
C1 Re1 N2 C14 . . -92.9(3) ?
N3 Re1 N2 C14 . . 0.7(3) ?
N1 Re1 N2 C14 . . 86.5(3) ?
C1 Re1 N3 C19 . . -85.5(4) ?
C3 Re1 N3 C19 . . 4.4(4) ?
N2 Re1 N3 C19 . . 179.9(4) ?
N1 Re1 N3 C19 . . 93.9(3) ?
C1 Re1 N3 C15 . . 93.6(3) ?
C3 Re1 N3 C15 . . -176.4(3) ?
N2 Re1 N3 C15 . . -1.0(3) ?
N1 Re1 N3 C15 . . -86.9(3) ?
C14 N2 C10 C11 . . -0.3(6) ?
Re1 N2 C10 C11 . . -179.9(3) ?
N2 C10 C11 C12 . . 1.0(7) ?
C10 C11 C12 C13 . . -0.6(6) ?
C10 C11 C12 C20 . . -179.9(4) ?
C11 C12 C13 C14 . . -0.4(6) ?
C20 C12 C13 C14 . . 178.9(4) ?
C10 N2 C14 C13 . . -0.8(6) ?
Re1 N2 C14 C13 . . 178.9(3) ?
C10 N2 C14 C15 . . 179.9(4) ?
Re1 N2 C14 C15 . . -0.4(4) ?
C12 C13 C14 N2 . . 1.2(6) ?
C12 C13 C14 C15 . . -179.6(4) ?
C19 N3 C15 C16 . . 0.6(6) ?
Re1 N3 C15 C16 . . -178.6(3) ?
C19 N3 C15 C14 . . -179.8(4) ?
Re1 N3 C15 C14 . . 1.0(4) ?
N2 C14 C15 N3 . . -0.4(5) yes
C13 C14 C15 N3 . . -179.7(4) ?
N2 C14 C15 C16 . . 179.3(4) ?
C13 C14 C15 C16 . . 0.0(6) ?
N3 C15 C16 C17 . . -0.5(6) ?
C14 C15 C16 C17 . . 179.9(4) ?
C15 C16 C17 C18 . . -0.4(6) ?
C15 C16 C17 C24 . . 178.4(4) ?
C16 C17 C18 C19 . . 1.2(6) ?
C24 C17 C18 C19 . . -177.6(4) ?
C15 N3 C19 C18 . . 0.3(6) ?
Re1 N3 C19 C18 . . 179.4(3) ?
C17 C18 C19 N3 . . -1.2(7) ?
C11 C12 C20 C23 . . 123.1(5) ?
C13 C12 C20 C23 . . -56.2(6) ?
C11 C12 C20 C21 . . 2.5(6) yes
C13 C12 C20 C21 . . -176.8(4) ?
C11 C12 C20 C22 . . -117.7(5) ?
C13 C12 C20 C22 . . 63.0(5) ?
C16 C17 C24 C27 . . 0.9(7) ?
C18 C17 C24 C27 . . 179.7(5) yes
C16 C17 C24 C26 . . -120.1(5) ?
C18 C17 C24 C26 . . 58.7(6) ?
C16 C17 C24 C25 . . 121.1(5) ?
C18 C17 C24 C25 . . -60.1(6) ?
C8 C9 C9 C8 3_557 3_557 180.000(3) ?
